data_7210707
loop_
_publ_author_name
'Wang, Xi-Jia'
'Zhang, Jian-Han'
'Song, Jun-Ling'
'Kong, Fang'
'Mao, Jiang-Gao'

_publ_section_title
;
 Syntheses, crystal structures of a series of novel alkali metal or
 alkaline earth metal phosphites
;
_journal_issue 13
_journal_name_full CrystEngComm
_journal_page_first 2519
_journal_paper_doi 10.1039/c3ce26885c
_journal_volume 15
_journal_year 2013
_chemical_formula_moiety 'H13 In3 Na O19 P5'
_chemical_formula_sum 'H13 In3 Na O19 P5'
_chemical_formula_weight 839.40
_chemical_name_systematic
; 
 ? 
;
_space_group_IT_number 14
_symmetry_cell_setting monoclinic
_symmetry_space_group_name_Hall '-P 2ybc'
_symmetry_space_group_name_H-M 'P 1 21/c 1'
_atom_sites_solution_hydrogens geom
_atom_sites_solution_primary direct
_atom_sites_solution_secondary difmap
_audit_creation_method SHELXL-97
_cell_angle_alpha 90.00
_cell_angle_beta 116.860(8)
_cell_angle_gamma 90.00
_cell_formula_units_Z 4
_cell_length_a 12.166(2)
_cell_length_b 12.6128(11)
_cell_length_c 13.073(3)
_cell_measurement_reflns_used 4402
_cell_measurement_temperature 293(2)
_cell_measurement_theta_max 27.5322
_cell_measurement_theta_min 2.3776
_cell_volume 1789.6(5)
_computing_structure_refinement 'SHELXL-97 (Sheldrick, 1997)'
_computing_structure_solution 'SHELXS-97 (Sheldrick, 1990)'
_diffrn_ambient_temperature 293(2)
_diffrn_measured_fraction_theta_full 0.998
_diffrn_measured_fraction_theta_max 0.998
_diffrn_measurement_device_type 'Mercury70 (2x2 bin mode)'
_diffrn_measurement_method CCD_Profile_fitting
_diffrn_radiation_monochromator graphite
_diffrn_radiation_source 'fine-focus sealed tube'
_diffrn_radiation_type MoK\a
_diffrn_radiation_wavelength 0.71073
_diffrn_reflns_av_R_equivalents 0.0517
_diffrn_reflns_av_sigmaI/netI 0.0397
_diffrn_reflns_limit_h_max 15
_diffrn_reflns_limit_h_min -15
_diffrn_reflns_limit_k_max 16
_diffrn_reflns_limit_k_min -16
_diffrn_reflns_limit_l_max 16
_diffrn_reflns_limit_l_min -16
_diffrn_reflns_number 19347
_diffrn_reflns_theta_full 27.46
_diffrn_reflns_theta_max 27.46
_diffrn_reflns_theta_min 2.38
_exptl_absorpt_coefficient_mu 4.399
_exptl_absorpt_correction_T_max 1.0000
_exptl_absorpt_correction_T_min 0.8532
_exptl_absorpt_correction_type multi-scan
_exptl_crystal_colour Colorless
_exptl_crystal_density_diffrn 3.116
_exptl_crystal_density_method 'not measured'
_exptl_crystal_description Prism
_exptl_crystal_F_000 1592
_exptl_crystal_size_max 0.11
_exptl_crystal_size_mid 0.03
_exptl_crystal_size_min 0.02
_refine_diff_density_max 0.877
_refine_diff_density_min -0.892
_refine_diff_density_rms 0.178
_refine_ls_extinction_method none
_refine_ls_goodness_of_fit_ref 0.992
_refine_ls_hydrogen_treatment mixed
_refine_ls_matrix_type full
_refine_ls_number_parameters 268
_refine_ls_number_reflns 4090
_refine_ls_number_restraints 0
_refine_ls_restrained_S_all 0.992
_refine_ls_R_factor_all 0.0447
_refine_ls_R_factor_gt 0.0378
_refine_ls_shift/su_max 0.001
_refine_ls_shift/su_mean 0.000
_refine_ls_structure_factor_coef Fsqd
_refine_ls_weighting_details 'calc w=1/[\s^2^(Fo^2^)+(0.0192P)^2^+16.7214P] where P=(Fo^2^+2Fc^2^)/3'
_refine_ls_weighting_scheme calc
_refine_ls_wR_factor_gt 0.0682
_refine_ls_wR_factor_ref 0.0714
_reflns_number_gt 3689
_reflns_number_total 4090
_reflns_threshold_expression >2sigma(I)
_cod_data_source_file c3ce26885c.cif
_cod_data_source_block NaIn3H13P5O19
_cod_depositor_comments
;
The following automatic conversions were performed:

'_exptl_absorpt_correction_type' value 'Multi-scan' changed to
'multi-scan' according to
/home/saulius/struct/CIF-dictionaries/cif_core.dic dictionary named
'cif_core.dic' version 2.4.2 from 2011-04-26.

Automatic conversion script
Id: cif_fix_values 1891 2012-01-12 08:04:46Z andrius 
;
_cod_original_cell_volume 1789.5(5)
_cod_original_sg_symbol_H-M P2(1)/c
_cod_database_code 7210707

loop_
_symmetry_equiv_pos_as_xyz
'x, y, z'
'-x, y+1/2, -z+1/2'
'-x, -y, -z'
'x, -y-1/2, z-1/2'

loop_
_atom_site_label
_atom_site_type_symbol
_atom_site_fract_x
_atom_site_fract_y
_atom_site_fract_z
_atom_site_U_iso_or_equiv
_atom_site_adp_type
_atom_site_occupancy
_atom_site_symmetry_multiplicity
_atom_site_calc_flag
_atom_site_refinement_flags
Na1 Na 1.3371(2) 0.2303(2) 0.9253(2) 0.0235(5) Uani 1 1 d .
In1 In 1.09124(3) 0.22623(3) 0.47468(3) 0.01149(9) Uani 1 1 d .
In2 In 0.67780(3) 0.01524(3) 0.22045(3) 0.01057(9) Uani 1 1 d .
In3 In 0.72719(3) -0.01177(3) 0.74106(3) 0.01043(9) Uani 1 1 d .
P1 P 1.36662(12) 0.24675(11) 0.70607(12) 0.0106(3) Uani 1 1 d .
P2 P 1.05426(13) 0.31086(11) 0.70419(12) 0.0119(3) Uani 1 1 d .
P3 P 0.78444(13) 0.25238(11) 0.30065(12) 0.0117(3) Uani 1 1 d .
P4 P 0.62744(13) 0.01148(11) -0.05889(12) 0.0112(3) Uani 1 1 d .
P5 P 0.77901(13) 0.01354(11) 0.50974(12) 0.0115(3) Uani 1 1 d .
O1 O 1.3561(4) 0.3387(3) 0.7755(3) 0.0164(8) Uani 1 1 d .
O2 O 1.3490(4) 0.1468(3) 0.7610(4) 0.0195(9) Uani 1 1 d .
O3 O 1.2843(3) 0.2546(3) 0.5775(3) 0.0157(8) Uani 1 1 d .
O4 O 1.1211(4) 0.2697(3) 0.8265(3) 0.0168(8) Uani 1 1 d .
O5 O 1.0672(4) 0.2281(3) 0.6254(3) 0.0171(8) Uani 1 1 d .
O6 O 1.0940(3) 0.4217(3) 0.6888(3) 0.0159(8) Uani 1 1 d .
O7 O 0.8039(4) 0.3579(3) 0.2557(4) 0.0172(8) Uani 1 1 d .
O8 O 0.9029(4) 0.1965(3) 0.3798(4) 0.0186(9) Uani 1 1 d .
O9 O 0.7058(4) 0.1788(3) 0.2010(3) 0.0172(8) Uani 1 1 d .
O10 O 0.6714(4) -0.0331(3) 0.0618(3) 0.0179(8) Uani 1 1 d .
O11 O 0.5135(4) -0.0453(3) -0.1456(3) 0.0178(8) Uani 1 1 d .
O12 O 0.7316(3) 0.0085(3) -0.0940(3) 0.0148(8) Uani 1 1 d .
O13 O 0.6861(4) 0.0418(3) 0.3862(3) 0.0159(8) Uani 1 1 d .
O14 O 0.8822(3) -0.0584(3) 0.5165(3) 0.0154(8) Uani 1 1 d .
O15 O 0.7083(4) -0.0285(3) 0.5715(3) 0.0176(8) Uani 1 1 d .
O1W O 1.5429(4) 0.2925(4) 1.0132(4) 0.0323(11) Uani 1 1 d .
H1WA H 1.5884 0.2490 1.0002 0.048 Uiso 1 1 d R
H1WB H 1.5460 0.3527 0.9856 0.048 Uiso 1 1 d R
O2W O 1.0646(4) 0.3979(3) 0.4482(4) 0.0202(9) Uani 1 1 d .
H2WA H 0.9887 0.4108 0.4062 0.030 Uiso 1 1 d R
H2WB H 1.0880 0.4284 0.5127 0.030 Uiso 1 1 d R
O3W O 0.8762(3) -0.0198(3) 0.2895(3) 0.0183(8) Uani 1 1 d .
H3WA H 0.9178 0.0336 0.3268 0.028 Uiso 1 1 d R
H3WB H 0.8939 -0.0731 0.3339 0.028 Uiso 1 1 d R
O4W O 0.5413(4) 0.0556(3) 0.6586(4) 0.0195(9) Uani 1 1 d .
H4WA H 0.5412 0.1103 0.6207 0.029 Uiso 1 1 d R
H4WB H 0.4917 0.0099 0.6136 0.029 Uiso 1 1 d R
H1 H 1.482(6) 0.247(5) 0.725(6) 0.025 Uiso 1 1 d .
H2 H 0.941(6) 0.321(5) 0.676(6) 0.025 Uiso 1 1 d .
H3 H 0.718(6) 0.269(5) 0.360(6) 0.025 Uiso 1 1 d .
H4 H 0.601(6) 0.112(5) -0.052(6) 0.025 Uiso 1 1 d .
H5 H 0.835(6) 0.107(5) 0.562(6) 0.025 Uiso 1 1 d .

loop_
_atom_site_aniso_label
_atom_site_aniso_U_11
_atom_site_aniso_U_22
_atom_site_aniso_U_33
_atom_site_aniso_U_23
_atom_site_aniso_U_13
_atom_site_aniso_U_12
Na1 0.0229(12) 0.0322(14) 0.0177(12) -0.0010(10) 0.0112(10) 0.0013(11)
In1 0.01275(18) 0.01292(19) 0.00895(18) -0.00061(14) 0.00503(15) -0.00057(14)
In2 0.01264(18) 0.00976(18) 0.00961(18) 0.00069(14) 0.00530(15) -0.00011(14)
In3 0.01343(18) 0.00871(18) 0.01057(18) 0.00032(14) 0.00666(15) 0.00013(14)
P1 0.0115(6) 0.0099(6) 0.0099(6) 0.0002(5) 0.0045(5) -0.0001(5)
P2 0.0117(6) 0.0135(7) 0.0121(7) -0.0012(5) 0.0067(6) -0.0016(5)
P3 0.0115(6) 0.0097(6) 0.0152(7) -0.0006(5) 0.0070(6) -0.0001(5)
P4 0.0135(7) 0.0107(6) 0.0105(6) -0.0002(5) 0.0065(5) 0.0002(5)
P5 0.0134(6) 0.0127(7) 0.0087(6) -0.0006(5) 0.0054(5) -0.0001(5)
O1 0.026(2) 0.0088(18) 0.015(2) 0.0011(15) 0.0097(18) 0.0046(16)
O2 0.027(2) 0.012(2) 0.019(2) 0.0012(16) 0.0107(19) -0.0022(17)
O3 0.0139(19) 0.021(2) 0.0124(19) 0.0004(16) 0.0061(16) -0.0016(16)
O4 0.022(2) 0.019(2) 0.0103(19) -0.0005(16) 0.0085(17) 0.0016(17)
O5 0.026(2) 0.017(2) 0.0103(19) -0.0007(16) 0.0103(17) -0.0008(17)
O6 0.0144(19) 0.017(2) 0.0126(19) 0.0013(16) 0.0026(16) -0.0030(16)
O7 0.022(2) 0.0090(18) 0.023(2) 0.0020(16) 0.0128(18) 0.0006(16)
O8 0.0123(19) 0.017(2) 0.022(2) 0.0012(17) 0.0036(17) -0.0027(16)
O9 0.017(2) 0.0127(19) 0.016(2) 0.0024(16) 0.0029(17) -0.0016(16)
O10 0.021(2) 0.021(2) 0.014(2) -0.0009(16) 0.0096(17) 0.0016(17)
O11 0.0148(19) 0.019(2) 0.020(2) -0.0054(17) 0.0087(17) -0.0005(16)
O12 0.0141(19) 0.020(2) 0.0110(19) 0.0028(16) 0.0064(16) -0.0008(16)
O13 0.020(2) 0.018(2) 0.0100(19) 0.0023(16) 0.0072(17) 0.0026(16)
O14 0.016(2) 0.017(2) 0.017(2) 0.0003(16) 0.0106(17) 0.0012(15)
O15 0.018(2) 0.027(2) 0.0100(19) -0.0004(17) 0.0087(16) 0.0003(17)
O1W 0.033(3) 0.026(2) 0.027(3) -0.006(2) 0.004(2) 0.005(2)
O2W 0.021(2) 0.017(2) 0.017(2) -0.0005(17) 0.0031(18) 0.0005(17)
O3W 0.015(2) 0.023(2) 0.0125(19) -0.0001(17) 0.0024(16) -0.0024(17)
O4W 0.016(2) 0.021(2) 0.021(2) 0.0044(17) 0.0079(18) 0.0030(17)

loop_
_atom_type_symbol
_atom_type_description
_atom_type_scat_dispersion_real
_atom_type_scat_dispersion_imag
_atom_type_scat_source
H H 0.0000 0.0000 'International Tables Vol C Tables 4.2.6.8 and 6.1.1.4'
In In -0.7276 1.3100 'International Tables Vol C Tables 4.2.6.8 and 6.1.1.4'
Na Na 0.0362 0.0249 'International Tables Vol C Tables 4.2.6.8 and 6.1.1.4'
O O 0.0106 0.0060 'International Tables Vol C Tables 4.2.6.8 and 6.1.1.4'
P P 0.1023 0.0942 'International Tables Vol C Tables 4.2.6.8 and 6.1.1.4'

loop_
_geom_angle_atom_site_label_1
_geom_angle_atom_site_label_2
_geom_angle_atom_site_label_3
_geom_angle
_geom_angle_site_symmetry_1
_geom_angle_site_symmetry_3
O3 Na1 O1W 101.23(17) 4_566 .
O3 Na1 O4 77.75(15) 4_566 .
O1W Na1 O4 148.59(19) . .
O3 Na1 O2 156.84(18) 4_566 .
O1W Na1 O2 95.71(17) . .
O4 Na1 O2 95.82(16) . .
O3 Na1 O1 141.11(17) 4_566 .
O1W Na1 O1 75.26(17) . .
O4 Na1 O1 86.02(15) . .
O2 Na1 O1 58.85(14) . .
O3 Na1 O10 89.34(15) 4_566 3_756
O1W Na1 O10 111.36(17) . 3_756
O4 Na1 O10 100.05(16) . 3_756
O2 Na1 O10 69.69(14) . 3_756
O1 Na1 O10 128.53(16) . 3_756
O3 Na1 P1 168.25(14) 4_566 .
O1W Na1 P1 83.46(14) . .
O4 Na1 P1 92.60(12) . .
O2 Na1 P1 29.41(10) . .
O1 Na1 P1 29.51(9) . .
O10 Na1 P1 99.05(12) 3_756 .
O3 Na1 In1 39.06(10) 4_566 4_566
O1W Na1 In1 133.38(14) . 4_566
O4 Na1 In1 38.73(10) . 4_566
O2 Na1 In1 130.13(13) . 4_566
O1 Na1 In1 117.84(12) . 4_566
O10 Na1 In1 94.69(12) 3_756 4_566
P1 Na1 In1 131.18(8) . 4_566
O3 Na1 P4 70.32(12) 4_566 3_756
O1W Na1 P4 100.65(14) . 3_756
O4 Na1 P4 108.22(13) . 3_756
O2 Na1 P4 91.20(12) . 3_756
O1 Na1 P4 148.52(13) . 3_756
O10 Na1 P4 23.58(9) 3_756 3_756
P1 Na1 P4 119.72(8) . 3_756
In1 Na1 P4 88.04(6) 4_566 3_756
O3 Na1 In2 123.29(13) 4_566 3_756
O1W Na1 In2 109.38(13) . 3_756
O4 Na1 In2 96.47(12) . 3_756
O2 Na1 In2 34.52(10) . 3_756
O1 Na1 In2 93.25(11) . 3_756
O10 Na1 In2 35.42(9) 3_756 3_756
P1 Na1 In2 63.92(5) . 3_756
In1 Na1 In2 113.83(7) 4_566 3_756
P4 Na1 In2 58.07(5) 3_756 3_756
O3 Na1 In3 110.49(13) 4_566 2_756
O1W Na1 In3 83.85(14) . 2_756
O4 Na1 In3 67.75(11) . 2_756
O2 Na1 In3 86.81(11) . 2_756
O1 Na1 In3 31.14(9) . 2_756
O10 Na1 In3 152.69(13) 3_756 2_756
P1 Na1 In3 58.97(5) . 2_756
In1 Na1 In3 89.95(6) 4_566 2_756
P4 Na1 In3 175.25(8) 3_756 2_756
In2 Na1 In3 119.12(6) 3_756 2_756
O8 In1 O5 88.79(16) . .
O8 In1 O4 93.23(16) . 4_565
O5 In1 O4 177.38(16) . 4_565
O8 In1 O14 87.28(15) . 3_756
O5 In1 O14 92.39(15) . 3_756
O4 In1 O14 89.36(15) 4_565 3_756
O8 In1 O3 177.94(15) . .
O5 In1 O3 89.29(15) . .
O4 In1 O3 88.71(15) 4_565 .
O14 In1 O3 92.04(15) 3_756 .
O8 In1 O2W 92.25(15) . .
O5 In1 O2W 93.62(15) . .
O4 In1 O2W 84.65(15) 4_565 .
O14 In1 O2W 173.96(15) 3_756 .
O3 In1 O2W 88.63(15) . .
O8 In1 Na1 138.11(12) . 4_565
O5 In1 Na1 133.01(12) . 4_565
O4 In1 Na1 44.91(11) 4_565 4_565
O14 In1 Na1 92.64(11) 3_756 4_565
O3 In1 Na1 43.85(11) . 4_565
O2W In1 Na1 83.69(12) . 4_565
O2 In2 O11 91.83(16) 3_756 3_655
O2 In2 O9 179.55(16) 3_756 .
O11 In2 O9 88.44(15) 3_655 .
O2 In2 O10 83.95(16) 3_756 .
O11 In2 O10 92.98(15) 3_655 .
O9 In2 O10 95.69(16) . .
O2 In2 O13 88.53(15) 3_756 .
O11 In2 O13 88.82(15) 3_655 .
O9 In2 O13 91.83(15) . .
O10 In2 O13 172.31(15) . .
O2 In2 O3W 87.49(16) 3_756 .
O11 In2 O3W 176.83(15) 3_655 .
O9 In2 O3W 92.21(15) . .
O10 In2 O3W 83.88(15) . .
O13 In2 O3W 94.25(14) . .
O2 In2 Na1 41.46(12) 3_756 3_756
O11 In2 Na1 97.33(11) 3_655 3_756
O9 In2 Na1 138.15(12) . 3_756
O10 In2 Na1 42.82(11) . 3_756
O13 In2 Na1 129.53(11) . 3_756
O3W In2 Na1 80.12(11) . 3_756
O1 In3 O6 92.38(15) 2_746 2_746
O1 In3 O7 177.61(15) 2_746 4_566
O6 In3 O7 89.99(15) 2_746 4_566
O1 In3 O15 89.05(15) 2_746 .
O6 In3 O15 91.05(15) 2_746 .
O7 In3 O15 91.18(15) 4_566 .
O1 In3 O12 90.16(15) 2_746 1_556
O6 In3 O12 93.30(15) 2_746 1_556
O7 In3 O12 89.42(15) 4_566 1_556
O15 In3 O12 175.61(15) . 1_556
O1 In3 O4W 87.43(16) 2_746 .
O6 In3 O4W 176.70(15) 2_746 .
O7 In3 O4W 90.22(15) 4_566 .
O15 In3 O4W 85.65(15) . .
O12 In3 O4W 89.99(15) 1_556 .
O1 In3 Na1 37.58(11) 2_746 2_746
O6 In3 Na1 79.25(11) 2_746 2_746
O7 In3 Na1 143.48(11) 4_566 2_746
O15 In3 Na1 54.69(12) . 2_746
O12 In3 Na1 125.65(11) 1_556 2_746
O4W In3 Na1 98.68(12) . 2_746
O2 P1 O1 106.6(2) . .
O2 P1 O3 114.5(2) . .
O1 P1 O3 114.9(2) . .
O2 P1 Na1 52.83(17) . .
O1 P1 Na1 53.91(16) . .
O3 P1 Na1 138.05(16) . .
O4 P2 O6 113.7(2) . .
O4 P2 O5 107.9(2) . .
O6 P2 O5 113.8(2) . .
O8 P3 O7 114.0(2) . .
O8 P3 O9 109.6(2) . .
O7 P3 O9 110.4(2) . .
O11 P4 O10 111.9(2) . .
O11 P4 O12 111.5(2) . .
O10 P4 O12 110.5(2) . .
O11 P4 Na1 79.85(17) . 3_756
O10 P4 Na1 40.89(16) . 3_756
O12 P4 Na1 101.50(16) . 3_756
O15 P5 O14 114.4(2) . .
O15 P5 O13 108.4(2) . .
O14 P5 O13 113.3(2) . .
P1 O1 In3 142.4(2) . 2_756
P1 O1 Na1 96.58(19) . .
In3 O1 Na1 111.28(17) 2_756 .
P1 O2 In2 158.1(3) . 3_756
P1 O2 Na1 97.8(2) . .
In2 O2 Na1 104.02(17) 3_756 .
P1 O3 In1 132.0(2) . .
P1 O3 Na1 130.0(2) . 4_565
In1 O3 Na1 97.09(16) . 4_565
P2 O4 In1 136.0(2) . 4_566
P2 O4 Na1 124.9(2) . .
In1 O4 Na1 96.36(16) 4_566 .
P2 O5 In1 137.4(2) . .
P2 O6 In3 129.3(2) . 2_756
P3 O7 In3 134.3(2) . 4_565
P3 O8 In1 140.5(2) . .
P3 O9 In2 124.0(2) . .
P4 O10 In2 138.0(2) . .
P4 O10 Na1 115.5(2) . 3_756
In2 O10 Na1 101.77(16) . 3_756
P4 O11 In2 134.9(2) . 3_655
P4 O12 In3 130.9(2) . 1_554
P5 O13 In2 134.4(2) . .
P5 O14 In1 134.1(2) . 3_756
P5 O15 In3 134.3(2) . .

loop_
_geom_bond_atom_site_label_1
_geom_bond_atom_site_label_2
_geom_bond_distance
_geom_bond_site_symmetry_2
Na1 O3 2.358(4) 4_566
Na1 O1W 2.368(5) .
Na1 O4 2.399(5) .
Na1 O2 2.455(5) .
Na1 O1 2.483(5) .
Na1 O10 2.497(5) 3_756
Na1 P1 3.052(3) .
Na1 In1 3.378(2) 4_566
Na1 P4 3.442(3) 3_756
Na1 In2 3.597(3) 3_756
Na1 In3 3.794(3) 2_756
In1 O8 2.089(4) .
In1 O5 2.118(4) .
In1 O4 2.126(4) 4_565
In1 O14 2.136(4) 3_756
In1 O3 2.145(4) .
In1 O2W 2.194(4) .
In1 Na1 3.378(2) 4_565
In2 O2 2.101(4) 3_756
In2 O11 2.111(4) 3_655
In2 O9 2.125(4) .
In2 O10 2.129(4) .
In2 O13 2.150(4) .
In2 O3W 2.206(4) .
In2 Na1 3.597(3) 3_756
In3 O1 2.105(4) 2_746
In3 O6 2.115(4) 2_746
In3 O7 2.125(4) 4_566
In3 O15 2.133(4) .
In3 O12 2.148(4) 1_556
In3 O4W 2.189(4) .
In3 Na1 3.794(3) 2_746
P1 O2 1.513(4) .
P1 O1 1.514(4) .
P1 O3 1.522(4) .
P2 O4 1.521(4) .
P2 O6 1.522(4) .
P2 O5 1.524(4) .
P3 O8 1.515(4) .
P3 O7 1.516(4) .
P3 O9 1.532(4) .
P4 O11 1.516(4) .
P4 O10 1.526(4) .
P4 O12 1.531(4) .
P4 Na1 3.442(3) 3_756
P5 O15 1.517(4) .
P5 O14 1.519(4) .
P5 O13 1.537(4) .
O1 In3 2.105(4) 2_756
O2 In2 2.101(4) 3_756
O3 Na1 2.358(4) 4_565
O4 In1 2.126(4) 4_566
O6 In3 2.115(4) 2_756
O7 In3 2.125(4) 4_565
O10 Na1 2.497(5) 3_756
O11 In2 2.111(4) 3_655
O12 In3 2.148(4) 1_554
O14 In1 2.136(4) 3_756
